data_2219743
loop_
_publ_author_name
'Zheng, Wei'
'Sun, Xun'
'Sun, Jie'
'Wei, Bang-Guo'

_publ_section_title
;
 (2<i>S</i>)-Ethyl
 2-[(<i>S</i>~s~)-benzylsulfinylamino]-3,3-dimethylbutanoate
;
_journal_coeditor_code ZL2133
_journal_issue 10
_journal_name_full 'Acta Crystallographica Section E'
_journal_page_first o1933
_journal_paper_doi 10.1107/S1600536808028717
_journal_volume 64
_journal_year 2008
_chemical_formula_iupac 'C15 H23 N O3 S'
_chemical_formula_moiety 'C15 H23 N O3 S'
_chemical_formula_sum 'C15 H23 N O3 S'
_chemical_formula_weight 297.40
_chemical_name_systematic
;
(2<i>S</i>)-Ethyl 2-[(<i>S</i>~s~)-benzylsulfinylamino]-3,3-dimethylbutanoate
;
_space_group_IT_number 4
_symmetry_cell_setting monoclinic
_symmetry_space_group_name_Hall 'P 2yb'
_symmetry_space_group_name_H-M 'P 1 21 1'
_atom_sites_solution_hydrogens geom
_atom_sites_solution_primary direct
_atom_sites_solution_secondary difmap
_audit_creation_method SHELXL97
_cell_angle_alpha 90.00
_cell_angle_beta 115.473(3)
_cell_angle_gamma 90.00
_cell_formula_units_Z 2
_cell_length_a 11.166(2)
_cell_length_b 7.1917(14)
_cell_length_c 11.460(2)
_cell_measurement_reflns_used 1845
_cell_measurement_temperature 293(2)
_cell_measurement_theta_max 23.919
_cell_measurement_theta_min 3.374
_cell_volume 830.8(3)
_computing_cell_refinement 'SMART  (Bruker, 2001)'
_computing_data_collection 'SMART (Bruker, 2001)'
_computing_data_reduction 'SAINT (Bruker, 2001)'
_computing_molecular_graphics 'SHELXTL (Sheldrick, 2008)'
_computing_publication_material 'SHELXTL (Sheldrick, 2008)'
_computing_structure_refinement 'SHELXL97 (Sheldrick, 2008)'
_computing_structure_solution 'SHELXS97 (Sheldrick, 2008)'
_diffrn_ambient_temperature 293(2)
_diffrn_measured_fraction_theta_full 0.990
_diffrn_measured_fraction_theta_max 0.990
_diffrn_measurement_device_type 'Bruker SMART APEX CCD area-detector'
_diffrn_measurement_method '\f and \w scans'
_diffrn_radiation_monochromator graphite
_diffrn_radiation_source 'fine-focus sealed tube'
_diffrn_radiation_type MoK\a
_diffrn_radiation_wavelength 0.71073
_diffrn_reflns_av_R_equivalents 0.1199
_diffrn_reflns_av_sigmaI/netI 0.0933
_diffrn_reflns_limit_h_max 14
_diffrn_reflns_limit_h_min -11
_diffrn_reflns_limit_k_max 9
_diffrn_reflns_limit_k_min -8
_diffrn_reflns_limit_l_max 13
_diffrn_reflns_limit_l_min -14
_diffrn_reflns_number 4782
_diffrn_reflns_theta_full 26.99
_diffrn_reflns_theta_max 26.99
_diffrn_reflns_theta_min 1.97
_exptl_absorpt_coefficient_mu 0.201
_exptl_absorpt_correction_T_max 0.9666
_exptl_absorpt_correction_T_min 0.9078
_exptl_absorpt_correction_type multi-scan
_exptl_absorpt_process_details '(SADABS; Bruker, 2001)'
_exptl_crystal_colour colorless
_exptl_crystal_density_diffrn 1.189
_exptl_crystal_density_method 'not measured'
_exptl_crystal_description prismatic
_exptl_crystal_F_000 320
_exptl_crystal_size_max 0.490
_exptl_crystal_size_mid 0.405
_exptl_crystal_size_min 0.172
_refine_diff_density_max 0.434
_refine_diff_density_min -0.228
_refine_ls_abs_structure_details 'Flack (1983), 1295 Friedel pairs'
_refine_ls_abs_structure_Flack -0.09(11)
_refine_ls_extinction_method none
_refine_ls_goodness_of_fit_ref 0.974
_refine_ls_hydrogen_treatment mixed
_refine_ls_matrix_type full
_refine_ls_number_parameters 189
_refine_ls_number_reflns 3221
_refine_ls_number_restraints 2
_refine_ls_restrained_S_all 0.975
_refine_ls_R_factor_all 0.0644
_refine_ls_R_factor_gt 0.0545
_refine_ls_shift/su_max 0.001
_refine_ls_shift/su_mean 0.000
_refine_ls_structure_factor_coef Fsqd
_refine_ls_weighting_details 'calc w = 1/[\s^2^(Fo^2^)+(0.0662P)^2^] where P=(Fo^2^+2Fc^2^)/3'
_refine_ls_weighting_scheme calc
_refine_ls_wR_factor_gt 0.1279
_refine_ls_wR_factor_ref 0.1336
_reflns_number_gt 2661
_reflns_number_total 3221
_reflns_threshold_expression I>2\s(I)
_cod_data_source_file zl2133.cif
_cod_data_source_block I
_cod_original_sg_symbol_H-M P21
_cod_database_code 2219743
_cod_database_fobs_code 2219743

loop_
_symmetry_equiv_pos_as_xyz
'x, y, z'
'-x, y+1/2, -z'

loop_
_atom_site_type_symbol
_atom_site_label
_atom_site_fract_x
_atom_site_fract_y
_atom_site_fract_z
_atom_site_U_iso_or_equiv
_atom_site_adp_type
_atom_site_calc_flag
_atom_site_refinement_flags
_atom_site_occupancy
S S1 0.04167(7) 0.26178(12) 0.67424(6) 0.0442(2) Uani d . 1
O O1 0.3061(3) 0.0339(4) 0.5596(3) 0.0741(8) Uani d . 1
O O2 0.4124(3) 0.2630(5) 0.6946(2) 0.0696(7) Uani d . 1
O O3 0.0313(3) 0.3869(4) 0.5670(2) 0.0665(7) Uani d . 1
N N1 0.1252(2) 0.0717(4) 0.6804(2) 0.0420(6) Uani d D 1
C C1 0.2690(3) 0.0814(4) 0.7500(3) 0.0397(6) Uani d . 1
H H1 0.2901 0.1873 0.8094 0.048 Uiso calc R 1
C C2 0.3305(3) 0.1206(5) 0.6568(3) 0.0501(8) Uani d . 1
C C3 0.4801(5) 0.3093(8) 0.6131(5) 0.0923(17) Uani d . 1
H H3A 0.5348 0.2058 0.6108 0.111 Uiso calc R 1
H H3B 0.4155 0.3353 0.5255 0.111 Uiso calc R 1
C C4 0.5613(6) 0.4705(9) 0.6677(5) 0.108(2) Uani d . 1
H H4A 0.5056 0.5775 0.6547 0.162 Uiso calc R 1
H H4B 0.6189 0.4900 0.6263 0.162 Uiso calc R 1
H H4C 0.6136 0.4516 0.7586 0.162 Uiso calc R 1
C C5 0.3281(3) -0.0954(5) 0.8332(3) 0.0478(7) Uani d . 1
C C6 0.4791(4) -0.0865(6) 0.8887(4) 0.0681(10) Uani d . 1
H H6A 0.5167 -0.1912 0.9445 0.102 Uiso calc R 1
H H6B 0.5099 0.0264 0.9371 0.102 Uiso calc R 1
H H6C 0.5057 -0.0892 0.8194 0.102 Uiso calc R 1
C C7 0.2792(4) -0.2720(5) 0.7539(4) 0.0649(10) Uani d . 1
H H7A 0.3185 -0.3781 0.8076 0.097 Uiso calc R 1
H H7B 0.3039 -0.2702 0.6833 0.097 Uiso calc R 1
H H7C 0.1844 -0.2791 0.7206 0.097 Uiso calc R 1
C C8 0.2833(4) -0.0948(6) 0.9414(3) 0.0653(10) Uani d . 1
H H8A 0.1882 -0.0909 0.9048 0.098 Uiso calc R 1
H H8B 0.3191 0.0124 0.9952 0.098 Uiso calc R 1
H H8C 0.3145 -0.2055 0.9924 0.098 Uiso calc R 1
C C9 -0.1205(3) 0.1504(5) 0.6172(3) 0.0513(8) Uani d . 1
H H9A -0.1880 0.2455 0.5975 0.062 Uiso calc R 1
H H9B -0.1384 0.0834 0.5380 0.062 Uiso calc R 1
C C10 -0.1293(3) 0.0198(5) 0.7130(3) 0.0494(8) Uani d . 1
C C11 -0.1140(4) -0.1679(6) 0.7036(4) 0.0664(10) Uani d . 1
H H11 -0.1014 -0.2145 0.6340 0.080 Uiso calc R 1
C C12 -0.1169(5) -0.2890(6) 0.7960(5) 0.0895(15) Uani d . 1
H H12 -0.1062 -0.4161 0.7885 0.107 Uiso calc R 1
C C13 -0.1357(5) -0.2210(10) 0.8991(5) 0.0940(15) Uani d . 1
H H13 -0.1374 -0.3023 0.9615 0.113 Uiso calc R 1
C C14 -0.1515(5) -0.0390(8) 0.9098(5) 0.0903(16) Uani d . 1
H H14 -0.1651 0.0056 0.9794 0.108 Uiso calc R 1
C C15 -0.1479(4) 0.0835(6) 0.8193(4) 0.0702(11) Uani d . 1
H H15 -0.1579 0.2101 0.8289 0.084 Uiso calc R 1
H H1A 0.102(3) 0.001(3) 0.614(2) 0.049(7) Uiso d D 1

loop_
_atom_site_aniso_label
_atom_site_aniso_U_11
_atom_site_aniso_U_22
_atom_site_aniso_U_33
_atom_site_aniso_U_12
_atom_site_aniso_U_13
_atom_site_aniso_U_23
S1 0.0470(4) 0.0432(4) 0.0420(3) 0.0052(4) 0.0189(3) 0.0057(4)
O1 0.0850(19) 0.095(2) 0.0564(14) -0.0256(17) 0.0441(13) -0.0240(15)
O2 0.0750(16) 0.0817(16) 0.0677(13) -0.0294(18) 0.0455(12) -0.0137(18)
O3 0.0640(16) 0.0639(16) 0.0641(15) 0.0019(13) 0.0206(12) 0.0255(13)
N1 0.0404(14) 0.0454(15) 0.0379(12) -0.0008(11) 0.0146(11) -0.0041(11)
C1 0.0383(15) 0.0425(17) 0.0387(14) -0.0046(13) 0.0168(12) -0.0055(13)
C2 0.0424(17) 0.060(2) 0.0489(18) -0.0037(16) 0.0205(14) -0.0013(16)
C3 0.098(4) 0.119(5) 0.086(3) -0.040(3) 0.065(3) -0.019(3)
C4 0.105(4) 0.132(5) 0.112(4) -0.035(4) 0.070(3) 0.001(3)
C5 0.0499(18) 0.0452(17) 0.0415(16) 0.0018(15) 0.0132(13) -0.0001(14)
C6 0.048(2) 0.073(2) 0.064(2) 0.0088(19) 0.0065(17) 0.002(2)
C7 0.067(2) 0.048(3) 0.067(2) 0.0015(18) 0.0159(17) -0.0079(17)
C8 0.080(3) 0.067(2) 0.0490(19) 0.004(2) 0.0276(18) 0.0121(18)
C9 0.0421(17) 0.065(2) 0.0451(16) 0.0087(16) 0.0174(14) 0.0066(15)
C10 0.0369(17) 0.059(2) 0.0522(18) -0.0030(14) 0.0190(14) 0.0005(15)
C11 0.062(2) 0.070(3) 0.064(2) -0.0145(19) 0.0243(18) -0.0035(18)
C12 0.092(4) 0.058(3) 0.113(4) -0.018(2) 0.038(3) 0.011(2)
C13 0.086(3) 0.108(4) 0.094(3) -0.021(4) 0.044(2) 0.033(4)
C14 0.095(4) 0.121(5) 0.077(3) -0.006(3) 0.057(3) 0.012(3)
C15 0.074(3) 0.075(3) 0.074(2) -0.001(2) 0.043(2) -0.002(2)

loop_
_atom_type_symbol
_atom_type_description
_atom_type_scat_dispersion_real
_atom_type_scat_dispersion_imag
_atom_type_scat_source
C C 0.0033 0.0016 'International Tables Vol C Tables 4.2.6.8 and 6.1.1.4'
H H 0.0000 0.0000 'International Tables Vol C Tables 4.2.6.8 and 6.1.1.4'
N N 0.0061 0.0033 'International Tables Vol C Tables 4.2.6.8 and 6.1.1.4'
O O 0.0106 0.0060 'International Tables Vol C Tables 4.2.6.8 and 6.1.1.4'
S S 0.1246 0.1234 'International Tables Vol C Tables 4.2.6.8 and 6.1.1.4'

loop_
_geom_angle_atom_site_label_1
_geom_angle_atom_site_label_2
_geom_angle_atom_site_label_3
_geom_angle
O3 S1 N1 112.37(15)
O3 S1 C9 104.90(15)
N1 S1 C9 96.19(15)
C2 O2 C3 116.2(3)
C1 N1 S1 117.2(2)
C1 N1 H1A 111.1(19)
S1 N1 H1A 120.2(19)
N1 C1 C2 110.4(2)
N1 C1 C5 111.9(2)
C2 C1 C5 112.4(3)
N1 C1 H1 107.3
C2 C1 H1 107.3
C5 C1 H1 107.3
O1 C2 O2 123.9(3)
O1 C2 C1 124.3(3)
O2 C2 C1 111.8(3)
C4 C3 O2 107.8(4)
C4 C3 H3A 110.1
O2 C3 H3A 110.1
C4 C3 H3B 110.1
O2 C3 H3B 110.1
H3A C3 H3B 108.5
C3 C4 H4A 109.5
C3 C4 H4B 109.5
H4A C4 H4B 109.5
C3 C4 H4C 109.5
H4A C4 H4C 109.5
H4B C4 H4C 109.5
C7 C5 C8 109.2(3)
C7 C5 C6 109.4(3)
C8 C5 C6 110.6(3)
C7 C5 C1 111.6(2)
C8 C5 C1 107.2(3)
C6 C5 C1 108.8(3)
C5 C6 H6A 109.5
C5 C6 H6B 109.5
H6A C6 H6B 109.5
C5 C6 H6C 109.5
H6A C6 H6C 109.5
H6B C6 H6C 109.5
C5 C7 H7A 109.5
C5 C7 H7B 109.5
H7A C7 H7B 109.5
C5 C7 H7C 109.5
H7A C7 H7C 109.5
H7B C7 H7C 109.5
C5 C8 H8A 109.5
C5 C8 H8B 109.5
H8A C8 H8B 109.5
C5 C8 H8C 109.5
H8A C8 H8C 109.5
H8B C8 H8C 109.5
C10 C9 S1 112.7(2)
C10 C9 H9A 109.1
S1 C9 H9A 109.1
C10 C9 H9B 109.1
S1 C9 H9B 109.1
H9A C9 H9B 107.8
C11 C10 C15 117.5(4)
C11 C10 C9 121.1(3)
C15 C10 C9 121.4(3)
C10 C11 C12 121.0(4)
C10 C11 H11 119.5
C12 C11 H11 119.5
C13 C12 C11 119.8(4)
C13 C12 H12 120.1
C11 C12 H12 120.1
C14 C13 C12 120.2(4)
C14 C13 H13 119.9
C12 C13 H13 119.9
C13 C14 C15 120.8(5)
C13 C14 H14 119.6
C15 C14 H14 119.6
C14 C15 C10 120.8(4)
C14 C15 H15 119.6
C10 C15 H15 119.6

loop_
_geom_bond_atom_site_label_1
_geom_bond_atom_site_label_2
_geom_bond_distance
S1 O3 1.487(2)
S1 N1 1.639(3)
S1 C9 1.824(4)
O1 C2 1.201(4)
O2 C2 1.316(4)
O2 C3 1.471(4)
N1 C1 1.455(4)
N1 H1A 0.859(17)
C1 C2 1.523(4)
C1 C5 1.555(4)
C1 H1 0.9800
C3 C4 1.439(7)
C3 H3A 0.9700
C3 H3B 0.9700
C4 H4A 0.9600
C4 H4B 0.9600
C4 H4C 0.9600
C5 C7 1.520(5)
C5 C8 1.524(5)
C5 C6 1.526(5)
C6 H6A 0.9600
C6 H6B 0.9600
C6 H6C 0.9600
C7 H7A 0.9600
C7 H7B 0.9600
C7 H7C 0.9600
C8 H8A 0.9600
C8 H8B 0.9600
C8 H8C 0.9600
C9 C10 1.480(5)
C9 H9A 0.9700
C9 H9B 0.9700
C10 C11 1.371(5)
C10 C15 1.398(5)
C11 C12 1.382(6)
C11 H11 0.9300
C12 C13 1.375(7)
C12 H12 0.9300
C13 C14 1.334(8)
C13 H13 0.9300
C14 C15 1.374(6)
C14 H14 0.9300
C15 H15 0.9300

loop_
_geom_hbond_atom_site_label_D
_geom_hbond_atom_site_label_H
_geom_hbond_atom_site_label_A
_geom_hbond_site_symmetry_A
_geom_hbond_distance_DH
_geom_hbond_distance_HA
_geom_hbond_distance_DA
_geom_hbond_angle_DHA
C7 H7B O1 . 0.96 2.61 3.234(5) 122.8
C9 H9B O3 2_546 0.97 2.48 3.296(5) 142.2
N1 H1A O3 2_546 0.859(17) 2.13(2) 2.932(3) 156(3)

loop_
_geom_torsion_atom_site_label_1
_geom_torsion_atom_site_label_2
_geom_torsion_atom_site_label_3
_geom_torsion_atom_site_label_4
_geom_torsion
O3 S1 N1 C1 84.8(2)
C9 S1 N1 C1 -166.3(2)
S1 N1 C1 C2 -95.2(3)
S1 N1 C1 C5 138.8(2)
C3 O2 C2 O1 -2.6(6)
C3 O2 C2 C1 178.3(4)
N1 C1 C2 O1 -51.2(4)
C5 C1 C2 O1 74.6(4)
N1 C1 C2 O2 128.0(3)
C5 C1 C2 O2 -106.3(3)
C2 O2 C3 C4 178.3(4)
N1 C1 C5 C7 51.8(3)
C2 C1 C5 C7 -73.1(4)
N1 C1 C5 C8 -67.8(3)
C2 C1 C5 C8 167.4(3)
N1 C1 C5 C6 172.6(3)
C2 C1 C5 C6 47.8(3)
O3 S1 C9 C10 -179.6(3)
N1 S1 C9 C10 65.2(3)
S1 C9 C10 C11 -99.0(4)
S1 C9 C10 C15 78.2(4)
C15 C10 C11 C12 0.1(6)
C9 C10 C11 C12 177.4(4)
C10 C11 C12 C13 0.1(7)
C11 C12 C13 C14 0.2(8)
C12 C13 C14 C15 -0.7(9)
C13 C14 C15 C10 0.9(7)
C11 C10 C15 C14 -0.5(6)
C9 C10 C15 C14 -177.8(4)
